data_7130902
loop_
_publ_author_name
'Hsieh, Chang-Chih'
'Li, Cheng-Yao'
'Chiang, Ming-Hsi'
'Horng, Yih-Chern'

_publ_section_title
;
 Catalytic O2 Activation toward Oxidative N-S Bond Formation by a Thiolato
 Fe(III) Complex
;
_journal_name_full 'Chemical Communications'
_journal_paper_doi 10.1039/D2CC05375F
_journal_year 2022
_chemical_formula_sum 'C28 H24 N2 O2 S2'
_chemical_formula_weight 484.61
_space_group_IT_number 14
_space_group_name_Hall '-P 2yn'
_space_group_name_H-M_alt 'P 1 21/n 1'
_symmetry_cell_setting monoclinic
_symmetry_space_group_name_H-M 'P 1 21/n 1'
_atom_sites_solution_hydrogens geom
_atom_sites_solution_primary direct
_atom_sites_solution_secondary difmap
_audit_creation_method SHELXL-97
_audit_update_record
;
2022-07-28 deposited with the CCDC.	2022-10-26 downloaded from the CCDC.
;
_cell_angle_alpha 90.00
_cell_angle_beta 95.357(16)
_cell_angle_gamma 90.00
_cell_formula_units_Z 4
_cell_length_a 7.927(2)
_cell_length_b 18.115(5)
_cell_length_c 16.886(5)
_cell_measurement_reflns_used 8472
_cell_measurement_temperature 296(2)
_cell_measurement_theta_max 28.43
_cell_measurement_theta_min 2.42
_cell_volume 2414.2(12)
_computing_cell_refinement 'Bruker SAINT'
_computing_data_collection 'Bruker APEX2'
_computing_data_reduction 'Bruker SAINT'
_computing_molecular_graphics 'Bruker SHELXTL'
_computing_publication_material 'Bruker SHELXTL'
_computing_structure_refinement 'SHELXL-97 (Sheldrick, 2008)'
_computing_structure_solution 'SHELXS-97 (Sheldrick, 2008)'
_diffrn_ambient_temperature 296(2)
_diffrn_measured_fraction_theta_full 0.996
_diffrn_measured_fraction_theta_max 0.996
_diffrn_measurement_device_type 'Bruker APEX-II CCD'
_diffrn_measurement_method \w
_diffrn_radiation_monochromator graphite
_diffrn_radiation_source 'fine-focus sealed tube'
_diffrn_radiation_type MoK\a
_diffrn_radiation_wavelength 0.71073
_diffrn_reflns_av_R_equivalents 0.1108
_diffrn_reflns_av_sigmaI/netI 0.0754
_diffrn_reflns_limit_h_max 9
_diffrn_reflns_limit_h_min -10
_diffrn_reflns_limit_k_max 23
_diffrn_reflns_limit_k_min -24
_diffrn_reflns_limit_l_max 22
_diffrn_reflns_limit_l_min -22
_diffrn_reflns_number 30128
_diffrn_reflns_theta_full 28.29
_diffrn_reflns_theta_max 28.29
_diffrn_reflns_theta_min 2.42
_exptl_absorpt_coefficient_mu 0.249
_exptl_absorpt_correction_T_max 0.982
_exptl_absorpt_correction_T_min 0.960
_exptl_absorpt_correction_type multi-scan
_exptl_absorpt_process_details 'SADABS 2.10 (Sheldrick, 2003)'
_exptl_crystal_colour yellow
_exptl_crystal_density_diffrn 1.333
_exptl_crystal_density_method 'not measured'
_exptl_crystal_description block
_exptl_crystal_F_000 1080
_exptl_crystal_size_max 0.20
_exptl_crystal_size_mid 0.12
_exptl_crystal_size_min 0.08
_refine_diff_density_max 0.286
_refine_diff_density_min -0.402
_refine_diff_density_rms 0.069
_refine_ls_extinction_method none
_refine_ls_goodness_of_fit_ref 0.732
_refine_ls_hydrogen_treatment mixed
_refine_ls_matrix_type full
_refine_ls_number_parameters 307
_refine_ls_number_reflns 5971
_refine_ls_number_restraints 0
_refine_ls_restrained_S_all 0.732
_refine_ls_R_factor_all 0.0778
_refine_ls_R_factor_gt 0.0392
_refine_ls_shift/su_max 0.001
_refine_ls_shift/su_mean 0.000
_refine_ls_structure_factor_coef Fsqd
_refine_ls_weighting_details 'calc w=1/[\s^2^(Fo^2^)+(0.1000P)^2^+1.0000P] where P=(Fo^2^+2Fc^2^)/3'
_refine_ls_weighting_scheme calc
_refine_ls_wR_factor_gt 0.1059
_refine_ls_wR_factor_ref 0.1434
_reflns_number_gt 3709
_reflns_number_total 5971
_reflns_threshold_expression >2sigma(I)
_cod_data_source_file d2cc05375f2.cif
_cod_data_source_block compound2b
_cod_depositor_comments
;
The following automatic conversions were performed:

data item '_symmetry_cell_setting' value 'Monoclinic' was changed to
'monoclinic' in accordance with the
/home/data/users/saulius/crontab/automatic-downloads/rss-feeds/RSC/lib/dictionaries/cif_core.dic
dictionary named 'cif_core.dic' version 2.4.2 last updated on
2011-04-26.

Automatic conversion script
Id: cif_fix_values 7556 2019-12-06 15:28:31Z antanas 
;
_cod_original_cell_volume 2414.1(12)
_cod_original_sg_symbol_H-M P2(1)/n
_cod_database_code 7130902

loop_
_symmetry_equiv_pos_as_xyz
'x, y, z'
'-x+1/2, y+1/2, -z+1/2'
'-x, -y, -z'
'x-1/2, -y-1/2, z-1/2'

loop_
_atom_site_label
_atom_site_type_symbol
_atom_site_fract_x
_atom_site_fract_y
_atom_site_fract_z
_atom_site_U_iso_or_equiv
_atom_site_adp_type
_atom_site_occupancy
_atom_site_symmetry_multiplicity
_atom_site_calc_flag
_atom_site_refinement_flags
_atom_site_disorder_assembly
_atom_site_disorder_group
S2 S 0.64500(6) 0.09346(2) 0.86892(3) 0.04204(15) Uani 1 1 d . . .
N2 N 0.7467(2) 0.30765(8) 0.76912(11) 0.0425(4) Uani 1 1 d . . .
H15 H 0.7384 0.3129 0.7183 0.051 Uiso 1 1 calc R . .
C22 C 0.8368(3) 0.36276(10) 0.81961(13) 0.0454(5) Uani 1 1 d . . .
H22A H 0.9271 0.3832 0.7914 0.054 Uiso 1 1 calc R . .
H22B H 0.8889 0.3384 0.8669 0.054 Uiso 1 1 calc R . .
S1 S 0.63906(6) -0.01948(3) 0.86953(3) 0.04166(15) Uani 1 1 d . . .
O2 O 0.67781(18) 0.24065(8) 0.87399(9) 0.0471(4) Uani 1 1 d . . .
O1 O 0.6592(2) -0.16734(8) 0.89270(10) 0.0513(4) Uani 1 1 d . . .
C23 C 0.7283(3) 0.42548(10) 0.84500(13) 0.0429(5) Uani 1 1 d . . .
C9 C 0.7424(3) -0.26330(11) 1.09432(15) 0.0532(6) Uani 1 1 d . . .
C28 C 0.5954(3) 0.45341(11) 0.79532(15) 0.0518(5) Uani 1 1 d . . .
H28 H 0.5667 0.4314 0.7461 0.062 Uiso 1 1 calc R . .
N1 N 0.5275(2) -0.21921(9) 0.99252(11) 0.0503(4) Uani 1 1 d . . .
H1 H 0.4399 -0.2181 1.0189 0.060 Uiso 1 1 calc R . .
C16 C 0.4873(3) 0.07053(11) 0.71624(13) 0.0477(5) Uani 1 1 d . . .
H16 H 0.4714 0.0221 0.7321 0.057 Uiso 1 1 calc R . .
C17 C 0.4286(3) 0.09197(12) 0.64029(14) 0.0562(6) Uani 1 1 d . . .
H17 H 0.3722 0.0582 0.6058 0.067 Uiso 1 1 calc R . .
C3 C 0.1379(3) -0.01123(12) 0.90516(15) 0.0515(5) Uani 1 1 d . . .
H3 H 0.0511 0.0235 0.8997 0.062 Uiso 1 1 calc R . .
C4 C 0.1047(3) -0.08160(12) 0.93129(13) 0.0498(5) Uani 1 1 d . . .
H4 H -0.0043 -0.0950 0.9417 0.060 Uiso 1 1 calc R . .
C18 C 0.4532(3) 0.16358(12) 0.61500(14) 0.0572(6) Uani 1 1 d . . .
H18 H 0.4147 0.1779 0.5636 0.069 Uiso 1 1 calc R . .
C19 C 0.5352(3) 0.21319(11) 0.66700(13) 0.0490(5) Uani 1 1 d . . .
H19 H 0.5515 0.2613 0.6501 0.059 Uiso 1 1 calc R . .
C20 C 0.5946(2) 0.19323(10) 0.74448(12) 0.0383(4) Uani 1 1 d . . .
C2 C 0.2982(3) 0.00804(11) 0.88718(13) 0.0450(5) Uani 1 1 d . . .
H2 H 0.3179 0.0555 0.8690 0.054 Uiso 1 1 calc R . .
C5 C 0.2363(3) -0.13166(11) 0.94172(12) 0.0438(5) Uani 1 1 d . . .
H5 H 0.2151 -0.1787 0.9605 0.053 Uiso 1 1 calc R . .
C6 C 0.4004(2) -0.11358(9) 0.92482(11) 0.0350(4) Uani 1 1 d . . .
C7 C 0.5405(3) -0.16892(9) 0.93527(12) 0.0381(4) Uani 1 1 d . . .
C15 C 0.5696(2) 0.12010(10) 0.76938(12) 0.0378(4) Uani 1 1 d . . .
C21 C 0.6765(2) 0.24876(10) 0.80120(12) 0.0379(4) Uani 1 1 d . . .
C1 C 0.4309(2) -0.04236(9) 0.89574(11) 0.0362(4) Uani 1 1 d . . .
C12 C 0.8799(5) -0.2348(3) 1.2487(2) 0.1094(15) Uani 1 1 d . . .
H12 H 0.9244 -0.2246 1.3004 0.131 Uiso 1 1 calc R . .
C11 C 0.7775(4) -0.2951(2) 1.2330(2) 0.0944(11) Uani 1 1 d . . .
H11 H 0.7541 -0.3265 1.2741 0.113 Uiso 1 1 calc R . .
C13 C 0.9160(4) -0.18955(19) 1.1866(3) 0.0945(11) Uani 1 1 d . . .
H13 H 0.9870 -0.1491 1.1965 0.113 Uiso 1 1 calc R . .
C26 C 0.5465(4) 0.54688(16) 0.8899(2) 0.0852(10) Uani 1 1 d . . .
H26 H 0.4858 0.5877 0.9048 0.102 Uiso 1 1 calc R . .
C25 C 0.6777(5) 0.51992(17) 0.9399(2) 0.0882(10) Uani 1 1 d . . .
H25 H 0.7064 0.5424 0.9888 0.106 Uiso 1 1 calc R . .
C14 C 0.8482(4) -0.20371(14) 1.1106(2) 0.0729(8) Uani 1 1 d . . .
H14 H 0.8737 -0.1728 1.0695 0.088 Uiso 1 1 calc R . .
C10 C 0.7090(3) -0.30943(16) 1.15607(17) 0.0675(7) Uani 1 1 d . . .
H10 H 0.6399 -0.3505 1.1459 0.081 Uiso 1 1 calc R . .
C8 C 0.6556(4) -0.27567(12) 1.01203(15) 0.0642(7) Uani 1 1 d . . .
H8A H 0.7388 -0.2744 0.9735 0.077 Uiso 1 1 calc R . .
H8B H 0.6026 -0.3240 1.0094 0.077 Uiso 1 1 calc R . .
C27 C 0.5047(3) 0.51365(13) 0.81788(18) 0.0670(7) Uani 1 1 d . . .
H27 H 0.4148 0.5317 0.7841 0.080 Uiso 1 1 calc R . .
C24 C 0.7681(4) 0.45898(13) 0.91759(16) 0.0647(7) Uani 1 1 d . . .
H24 H 0.8565 0.4405 0.9520 0.078 Uiso 1 1 calc R . .

loop_
_atom_site_aniso_label
_atom_site_aniso_U_11
_atom_site_aniso_U_22
_atom_site_aniso_U_33
_atom_site_aniso_U_23
_atom_site_aniso_U_13
_atom_site_aniso_U_12
S2 0.0548(3) 0.0344(2) 0.0367(3) 0.00357(18) 0.0027(2) -0.00314(19)
N2 0.0535(9) 0.0345(7) 0.0408(10) 0.0034(7) 0.0110(8) -0.0030(7)
C22 0.0473(11) 0.0359(9) 0.0535(14) 0.0013(9) 0.0081(9) -0.0037(8)
S1 0.0435(3) 0.0348(2) 0.0478(3) 0.00625(19) 0.0106(2) 0.00367(18)
O2 0.0596(8) 0.0437(7) 0.0392(9) 0.0025(6) 0.0103(7) -0.0053(6)
O1 0.0640(9) 0.0446(7) 0.0486(10) 0.0061(6) 0.0234(7) 0.0138(7)
C23 0.0489(11) 0.0356(9) 0.0454(13) 0.0036(8) 0.0103(9) -0.0045(8)
C9 0.0593(13) 0.0455(11) 0.0572(15) 0.0134(10) 0.0184(11) 0.0217(10)
C28 0.0586(13) 0.0467(11) 0.0499(14) -0.0002(9) 0.0042(11) 0.0034(9)
N1 0.0688(11) 0.0430(9) 0.0413(11) 0.0112(7) 0.0159(9) 0.0162(8)
C16 0.0615(12) 0.0384(9) 0.0434(13) -0.0008(8) 0.0062(10) -0.0050(9)
C17 0.0706(15) 0.0527(12) 0.0438(14) -0.0047(10) -0.0024(11) -0.0073(11)
C3 0.0453(11) 0.0559(12) 0.0534(15) 0.0055(10) 0.0059(10) 0.0120(9)
C4 0.0402(10) 0.0631(12) 0.0467(13) 0.0043(10) 0.0064(9) -0.0038(9)
C18 0.0727(15) 0.0596(13) 0.0376(13) 0.0050(10) -0.0027(11) 0.0001(11)
C19 0.0587(12) 0.0431(10) 0.0454(13) 0.0079(9) 0.0058(10) 0.0017(9)
C20 0.0412(9) 0.0345(8) 0.0404(11) 0.0009(7) 0.0105(8) 0.0024(7)
C2 0.0497(11) 0.0404(10) 0.0455(13) 0.0060(8) 0.0071(9) 0.0075(8)
C5 0.0506(11) 0.0425(10) 0.0382(12) 0.0009(8) 0.0045(9) -0.0068(8)
C6 0.0464(10) 0.0338(8) 0.0247(9) -0.0024(7) 0.0029(8) 0.0014(7)
C7 0.0544(11) 0.0311(8) 0.0293(10) -0.0029(7) 0.0062(8) 0.0029(7)
C15 0.0419(9) 0.0367(8) 0.0354(11) 0.0008(7) 0.0075(8) 0.0013(8)
C21 0.0405(9) 0.0324(8) 0.0420(12) 0.0030(7) 0.0098(8) 0.0029(7)
C1 0.0427(10) 0.0359(9) 0.0301(10) 0.0006(7) 0.0045(8) 0.0015(7)
C12 0.092(3) 0.154(4) 0.077(3) -0.022(3) -0.021(2) 0.069(3)
C11 0.075(2) 0.145(3) 0.065(2) 0.038(2) 0.0156(16) 0.049(2)
C13 0.079(2) 0.082(2) 0.119(3) -0.021(2) -0.013(2) 0.0282(17)
C26 0.091(2) 0.0664(16) 0.097(3) -0.0258(16) 0.0060(19) 0.0237(15)
C25 0.106(2) 0.0841(19) 0.072(2) -0.0327(16) -0.0022(19) 0.0199(18)
C14 0.0755(17) 0.0511(13) 0.094(2) 0.0107(13) 0.0178(16) 0.0157(12)
C10 0.0560(13) 0.0814(17) 0.0669(19) 0.0332(14) 0.0150(12) 0.0169(12)
C8 0.0970(18) 0.0422(11) 0.0553(16) 0.0084(10) 0.0168(13) 0.0273(12)
C27 0.0656(15) 0.0554(13) 0.079(2) 0.0015(12) 0.0017(14) 0.0141(12)
C24 0.0755(16) 0.0651(15) 0.0519(16) -0.0055(11) -0.0033(13) 0.0107(12)

loop_
_atom_type_symbol
_atom_type_description
_atom_type_scat_dispersion_real
_atom_type_scat_dispersion_imag
_atom_type_scat_source
C C 0.0033 0.0016 'International Tables Vol C Tables 4.2.6.8 and 6.1.1.4'
H H 0.0000 0.0000 'International Tables Vol C Tables 4.2.6.8 and 6.1.1.4'
N N 0.0061 0.0033 'International Tables Vol C Tables 4.2.6.8 and 6.1.1.4'
O O 0.0106 0.0060 'International Tables Vol C Tables 4.2.6.8 and 6.1.1.4'
S S 0.1246 0.1234 'International Tables Vol C Tables 4.2.6.8 and 6.1.1.4'

loop_
_geom_angle_atom_site_label_1
_geom_angle_atom_site_label_2
_geom_angle_atom_site_label_3
_geom_angle
_geom_angle_site_symmetry_1
_geom_angle_site_symmetry_3
_geom_angle_publ_flag
C15 S2 S1 105.51(6) . . ?
C21 N2 C22 120.56(18) . . ?
C21 N2 H15 119.7 . . ?
C22 N2 H15 119.7 . . ?
N2 C22 C23 114.84(16) . . ?
N2 C22 H22A 108.6 . . ?
C23 C22 H22A 108.6 . . ?
N2 C22 H22B 108.6 . . ?
C23 C22 H22B 108.6 . . ?
H22A C22 H22B 107.5 . . ?
C1 S1 S2 104.71(6) . . ?
C24 C23 C28 118.5(2) . . ?
C24 C23 C22 119.62(19) . . ?
C28 C23 C22 121.7(2) . . ?
C14 C9 C10 118.6(3) . . ?
C14 C9 C8 121.1(2) . . ?
C10 C9 C8 120.2(2) . . ?
C27 C28 C23 120.7(2) . . ?
C27 C28 H28 119.7 . . ?
C23 C28 H28 119.7 . . ?
C7 N1 C8 122.8(2) . . ?
C7 N1 H1 118.6 . . ?
C8 N1 H1 118.6 . . ?
C17 C16 C15 121.08(19) . . ?
C17 C16 H16 119.5 . . ?
C15 C16 H16 119.5 . . ?
C16 C17 C18 120.4(2) . . ?
C16 C17 H17 119.8 . . ?
C18 C17 H17 119.8 . . ?
C2 C3 C4 120.7(2) . . ?
C2 C3 H3 119.7 . . ?
C4 C3 H3 119.7 . . ?
C5 C4 C3 118.9(2) . . ?
C5 C4 H4 120.6 . . ?
C3 C4 H4 120.6 . . ?
C19 C18 C17 119.1(2) . . ?
C19 C18 H18 120.5 . . ?
C17 C18 H18 120.5 . . ?
C18 C19 C20 121.78(19) . . ?
C18 C19 H19 119.1 . . ?
C20 C19 H19 119.1 . . ?
C19 C20 C15 118.59(17) . . ?
C19 C20 C21 120.96(17) . . ?
C15 C20 C21 120.40(18) . . ?
C3 C2 C1 120.98(19) . . ?
C3 C2 H2 119.5 . . ?
C1 C2 H2 119.5 . . ?
C4 C5 C6 121.80(18) . . ?
C4 C5 H5 119.1 . . ?
C6 C5 H5 119.1 . . ?
C5 C6 C1 118.63(17) . . ?
C5 C6 C7 120.99(17) . . ?
C1 C6 C7 120.36(17) . . ?
O1 C7 N1 123.32(18) . . ?
O1 C7 C6 120.89(17) . . ?
N1 C7 C6 115.79(19) . . ?
C16 C15 C20 119.06(18) . . ?
C16 C15 S2 121.74(15) . . ?
C20 C15 S2 119.20(14) . . ?
O2 C21 N2 122.05(18) . . ?
O2 C21 C20 121.30(17) . . ?
N2 C21 C20 116.64(18) . . ?
C2 C1 C6 119.01(18) . . ?
C2 C1 S1 121.75(15) . . ?
C6 C1 S1 119.23(14) . . ?
C11 C12 C13 119.1(3) . . ?
C11 C12 H12 120.4 . . ?
C13 C12 H12 120.4 . . ?
C12 C11 C10 120.2(3) . . ?
C12 C11 H11 119.9 . . ?
C10 C11 H11 119.9 . . ?
C14 C13 C12 120.6(4) . . ?
C14 C13 H13 119.7 . . ?
C12 C13 H13 119.7 . . ?
C25 C26 C27 119.9(3) . . ?
C25 C26 H26 120.0 . . ?
C27 C26 H26 120.0 . . ?
C26 C25 C24 119.9(3) . . ?
C26 C25 H25 120.0 . . ?
C24 C25 H25 120.0 . . ?
C13 C14 C9 120.8(3) . . ?
C13 C14 H14 119.6 . . ?
C9 C14 H14 119.6 . . ?
C9 C10 C11 120.6(3) . . ?
C9 C10 H10 119.7 . . ?
C11 C10 H10 119.7 . . ?
N1 C8 C9 110.64(18) . . ?
N1 C8 H8A 109.5 . . ?
C9 C8 H8A 109.5 . . ?
N1 C8 H8B 109.5 . . ?
C9 C8 H8B 109.5 . . ?
H8A C8 H8B 108.1 . . ?
C26 C27 C28 120.2(2) . . ?
C26 C27 H27 119.9 . . ?
C28 C27 H27 119.9 . . ?
C23 C24 C25 120.7(2) . . ?
C23 C24 H24 119.6 . . ?
C25 C24 H24 119.6 . . ?

loop_
_geom_bond_atom_site_label_1
_geom_bond_atom_site_label_2
_geom_bond_distance
_geom_bond_site_symmetry_2
_geom_bond_publ_flag
S2 C15 1.797(2) . ?
S2 S1 2.0465(9) . ?
N2 C21 1.341(2) . ?
N2 C22 1.456(2) . ?
N2 H15 0.8600 . ?
C22 C23 1.511(3) . ?
C22 H22A 0.9700 . ?
C22 H22B 0.9700 . ?
S1 C1 1.797(2) . ?
O2 C21 1.237(2) . ?
O1 C7 1.236(3) . ?
C23 C24 1.378(3) . ?
C23 C28 1.380(3) . ?
C9 C14 1.379(4) . ?
C9 C10 1.381(3) . ?
C9 C8 1.509(3) . ?
C28 C27 1.380(3) . ?
C28 H28 0.9300 . ?
N1 C7 1.339(3) . ?
N1 C8 1.457(3) . ?
N1 H1 0.8600 . ?
C16 C17 1.379(3) . ?
C16 C15 1.389(3) . ?
C16 H16 0.9300 . ?
C17 C18 1.385(3) . ?
C17 H17 0.9300 . ?
C3 C2 1.379(3) . ?
C3 C4 1.382(3) . ?
C3 H3 0.9300 . ?
C4 C5 1.381(3) . ?
C4 H4 0.9300 . ?
C18 C19 1.377(3) . ?
C18 H18 0.9300 . ?
C19 C20 1.396(3) . ?
C19 H19 0.9300 . ?
C20 C15 1.409(2) . ?
C20 C21 1.495(3) . ?
C2 C1 1.390(3) . ?
C2 H2 0.9300 . ?
C5 C6 1.396(3) . ?
C5 H5 0.9300 . ?
C6 C1 1.409(2) . ?
C6 C7 1.495(3) . ?
C12 C11 1.372(5) . ?
C12 C13 1.382(6) . ?
C12 H12 0.9300 . ?
C11 C10 1.384(4) . ?
C11 H11 0.9300 . ?
C13 C14 1.368(5) . ?
C13 H13 0.9300 . ?
C26 C25 1.367(5) . ?
C26 C27 1.370(4) . ?
C26 H26 0.9300 . ?
C25 C24 1.387(4) . ?
C25 H25 0.9300 . ?
C14 H14 0.9300 . ?
C10 H10 0.9300 . ?
C8 H8A 0.9700 . ?
C8 H8B 0.9700 . ?
C27 H27 0.9300 . ?
C24 H24 0.9300 . ?
